data_7209122
loop_
_publ_author_name
'Lian, Ting-Ting'
'Chen, Shu-Mei'
'Wang, Fei'
'Zhang, Jian'

_publ_section_title
;
 Metal--organic framework architecture with polyhedron-in-polyhedron and
 further polyhedral assembly
;
_journal_issue 6
_journal_name_full CrystEngComm
_journal_page_first 1036
_journal_paper_doi 10.1039/c2ce26611c
_journal_volume 15
_journal_year 2013
_chemical_formula_moiety 'C166 H96 Cu24 N22 O78'
_chemical_formula_sum 'C166 H96 Cu24 N22 O78'
_chemical_formula_weight 5051.6
_chemical_name_systematic
;
?
;
_space_group_IT_number 225
_symmetry_cell_setting cubic
_symmetry_space_group_name_Hall '-F 4 2 3'
_symmetry_space_group_name_H-M 'F m -3 m'
_atom_sites_solution_hydrogens geom
_atom_sites_solution_primary direct
_atom_sites_solution_secondary difmap
_audit_creation_method SHELXL-97
_cell_angle_alpha 90.00
_cell_angle_beta 90.00
_cell_angle_gamma 90.00
_cell_formula_units_Z 8
_cell_length_a 39.7834(4)
_cell_length_b 39.7834(4)
_cell_length_c 39.7834(4)
_cell_measurement_reflns_used 2942
_cell_measurement_temperature 293(2)
_cell_measurement_theta_max 24.6865
_cell_measurement_theta_min 2.5030
_cell_volume 62965.9(11)
_computing_cell_refinement
;
CrysAlisPro, Agilent Technologies,
Version 1.171.35.15 (release 03-08-2011 CrysAlis171 .NET)
(compiled Aug 3 2011,13:03:54)
;
_computing_data_collection
;
CrysAlisPro, Agilent Technologies,
Version 1.171.35.15 (release 03-08-2011 CrysAlis171 .NET)
(compiled Aug 3 2011,13:03:54)
;
_computing_data_reduction
;
CrysAlisPro, Agilent Technologies,
Version 1.171.35.15 (release 03-08-2011 CrysAlis171 .NET)
(compiled Aug 3 2011,13:03:54)
;
_computing_structure_refinement 'SHELXL-97 (Sheldrick, 1997)'
_computing_structure_solution 'SHELXS-97 (Sheldrick, 1990)'
_diffrn_ambient_temperature 293(2)
_diffrn_detector_area_resol_mean 16.2083
_diffrn_measured_fraction_theta_full 0.819
_diffrn_measured_fraction_theta_max 0.819
_diffrn_measurement_device_type 'Xcalibur, Eos'
_diffrn_measurement_method '\w scans'
_diffrn_radiation_monochromator graphite
_diffrn_radiation_source 'Enhance (Mo) X-ray Source'
_diffrn_radiation_type MoK\a
_diffrn_radiation_wavelength 0.71073
_diffrn_reflns_av_R_equivalents 0.0393
_diffrn_reflns_av_sigmaI/netI 0.0345
_diffrn_reflns_limit_h_max 37
_diffrn_reflns_limit_h_min -27
_diffrn_reflns_limit_k_max 32
_diffrn_reflns_limit_k_min -9
_diffrn_reflns_limit_l_max 41
_diffrn_reflns_limit_l_min -28
_diffrn_reflns_number 10715
_diffrn_reflns_theta_full 24.74
_diffrn_reflns_theta_max 24.74
_diffrn_reflns_theta_min 2.90
_exptl_absorpt_coefficient_mu 1.642
_exptl_absorpt_correction_T_max 0.7348
_exptl_absorpt_correction_T_min 0.7348
_exptl_absorpt_correction_type multi-scan
_exptl_absorpt_process_details
;
CrysAlisPro, Agilent Technologies,
Version 1.171.35.15 (release 03-08-2011 CrysAlis171 .NET)
(compiled Aug 3 2011,13:03:54)
Empirical absorption correction using spherical harmonics,
implemented in SCALE3 ABSPACK scaling algorithm.
;
_exptl_crystal_colour blue
_exptl_crystal_density_diffrn 1.091
_exptl_crystal_density_method 'not measured'
_exptl_crystal_description block
_exptl_crystal_F_000 20528
_exptl_crystal_size_max 0.20
_exptl_crystal_size_mid 0.20
_exptl_crystal_size_min 0.20
_refine_diff_density_max 1.416
_refine_diff_density_min -0.661
_refine_diff_density_rms 0.099
_refine_ls_extinction_coef none
_refine_ls_extinction_method none
_refine_ls_goodness_of_fit_ref 1.117
_refine_ls_hydrogen_treatment constr
_refine_ls_matrix_type full
_refine_ls_number_parameters 128
_refine_ls_number_reflns 2196
_refine_ls_number_restraints 0
_refine_ls_restrained_S_all 1.117
_refine_ls_R_factor_all 0.0589
_refine_ls_R_factor_gt 0.0479
_refine_ls_shift/su_max 0.000
_refine_ls_shift/su_mean 0.000
_refine_ls_structure_factor_coef Fsqd
_refine_ls_weighting_details 'calc w=1/[\s^2^(Fo^2^)+(0.1053P)^2^+0.0000P] where P=(Fo^2^+2Fc^2^)/3'
_refine_ls_weighting_scheme calc
_refine_ls_wR_factor_gt 0.1447
_refine_ls_wR_factor_ref 0.1568
_reflns_number_gt 1763
_reflns_number_total 2196
_reflns_threshold_expression >2sigma(I)
_cod_data_source_file c2ce26611c.txt
_cod_data_source_block 1
_cod_original_sg_symbol_H-M Fm-3m
_cod_database_code 7209122

loop_
_symmetry_equiv_pos_as_xyz
'x, y, z'
'-x, -y, z'
'-x, y, -z'
'x, -y, -z'
'z, x, y'
'z, -x, -y'
'-z, -x, y'
'-z, x, -y'
'y, z, x'
'-y, z, -x'
'y, -z, -x'
'-y, -z, x'
'y, x, -z'
'-y, -x, -z'
'y, -x, z'
'-y, x, z'
'x, z, -y'
'-x, z, y'
'-x, -z, -y'
'x, -z, y'
'z, y, -x'
'z, -y, x'
'-z, y, x'
'-z, -y, -x'
'x, y+1/2, z+1/2'
'-x, -y+1/2, z+1/2'
'-x, y+1/2, -z+1/2'
'x, -y+1/2, -z+1/2'
'z, x+1/2, y+1/2'
'z, -x+1/2, -y+1/2'
'-z, -x+1/2, y+1/2'
'-z, x+1/2, -y+1/2'
'y, z+1/2, x+1/2'
'-y, z+1/2, -x+1/2'
'y, -z+1/2, -x+1/2'
'-y, -z+1/2, x+1/2'
'y, x+1/2, -z+1/2'
'-y, -x+1/2, -z+1/2'
'y, -x+1/2, z+1/2'
'-y, x+1/2, z+1/2'
'x, z+1/2, -y+1/2'
'-x, z+1/2, y+1/2'
'-x, -z+1/2, -y+1/2'
'x, -z+1/2, y+1/2'
'z, y+1/2, -x+1/2'
'z, -y+1/2, x+1/2'
'-z, y+1/2, x+1/2'
'-z, -y+1/2, -x+1/2'
'x+1/2, y, z+1/2'
'-x+1/2, -y, z+1/2'
'-x+1/2, y, -z+1/2'
'x+1/2, -y, -z+1/2'
'z+1/2, x, y+1/2'
'z+1/2, -x, -y+1/2'
'-z+1/2, -x, y+1/2'
'-z+1/2, x, -y+1/2'
'y+1/2, z, x+1/2'
'-y+1/2, z, -x+1/2'
'y+1/2, -z, -x+1/2'
'-y+1/2, -z, x+1/2'
'y+1/2, x, -z+1/2'
'-y+1/2, -x, -z+1/2'
'y+1/2, -x, z+1/2'
'-y+1/2, x, z+1/2'
'x+1/2, z, -y+1/2'
'-x+1/2, z, y+1/2'
'-x+1/2, -z, -y+1/2'
'x+1/2, -z, y+1/2'
'z+1/2, y, -x+1/2'
'z+1/2, -y, x+1/2'
'-z+1/2, y, x+1/2'
'-z+1/2, -y, -x+1/2'
'x+1/2, y+1/2, z'
'-x+1/2, -y+1/2, z'
'-x+1/2, y+1/2, -z'
'x+1/2, -y+1/2, -z'
'z+1/2, x+1/2, y'
'z+1/2, -x+1/2, -y'
'-z+1/2, -x+1/2, y'
'-z+1/2, x+1/2, -y'
'y+1/2, z+1/2, x'
'-y+1/2, z+1/2, -x'
'y+1/2, -z+1/2, -x'
'-y+1/2, -z+1/2, x'
'y+1/2, x+1/2, -z'
'-y+1/2, -x+1/2, -z'
'y+1/2, -x+1/2, z'
'-y+1/2, x+1/2, z'
'x+1/2, z+1/2, -y'
'-x+1/2, z+1/2, y'
'-x+1/2, -z+1/2, -y'
'x+1/2, -z+1/2, y'
'z+1/2, y+1/2, -x'
'z+1/2, -y+1/2, x'
'-z+1/2, y+1/2, x'
'-z+1/2, -y+1/2, -x'
'-x, -y, -z'
'x, y, -z'
'x, -y, z'
'-x, y, z'
'-z, -x, -y'
'-z, x, y'
'z, x, -y'
'z, -x, y'
'-y, -z, -x'
'y, -z, x'
'-y, z, x'
'y, z, -x'
'-y, -x, z'
'y, x, z'
'-y, x, -z'
'y, -x, -z'
'-x, -z, y'
'x, -z, -y'
'x, z, y'
'-x, z, -y'
'-z, -y, x'
'-z, y, -x'
'z, -y, -x'
'z, y, x'
'-x, -y+1/2, -z+1/2'
'x, y+1/2, -z+1/2'
'x, -y+1/2, z+1/2'
'-x, y+1/2, z+1/2'
'-z, -x+1/2, -y+1/2'
'-z, x+1/2, y+1/2'
'z, x+1/2, -y+1/2'
'z, -x+1/2, y+1/2'
'-y, -z+1/2, -x+1/2'
'y, -z+1/2, x+1/2'
'-y, z+1/2, x+1/2'
'y, z+1/2, -x+1/2'
'-y, -x+1/2, z+1/2'
'y, x+1/2, z+1/2'
'-y, x+1/2, -z+1/2'
'y, -x+1/2, -z+1/2'
'-x, -z+1/2, y+1/2'
'x, -z+1/2, -y+1/2'
'x, z+1/2, y+1/2'
'-x, z+1/2, -y+1/2'
'-z, -y+1/2, x+1/2'
'-z, y+1/2, -x+1/2'
'z, -y+1/2, -x+1/2'
'z, y+1/2, x+1/2'
'-x+1/2, -y, -z+1/2'
'x+1/2, y, -z+1/2'
'x+1/2, -y, z+1/2'
'-x+1/2, y, z+1/2'
'-z+1/2, -x, -y+1/2'
'-z+1/2, x, y+1/2'
'z+1/2, x, -y+1/2'
'z+1/2, -x, y+1/2'
'-y+1/2, -z, -x+1/2'
'y+1/2, -z, x+1/2'
'-y+1/2, z, x+1/2'
'y+1/2, z, -x+1/2'
'-y+1/2, -x, z+1/2'
'y+1/2, x, z+1/2'
'-y+1/2, x, -z+1/2'
'y+1/2, -x, -z+1/2'
'-x+1/2, -z, y+1/2'
'x+1/2, -z, -y+1/2'
'x+1/2, z, y+1/2'
'-x+1/2, z, -y+1/2'
'-z+1/2, -y, x+1/2'
'-z+1/2, y, -x+1/2'
'z+1/2, -y, -x+1/2'
'z+1/2, y, x+1/2'
'-x+1/2, -y+1/2, -z'
'x+1/2, y+1/2, -z'
'x+1/2, -y+1/2, z'
'-x+1/2, y+1/2, z'
'-z+1/2, -x+1/2, -y'
'-z+1/2, x+1/2, y'
'z+1/2, x+1/2, -y'
'z+1/2, -x+1/2, y'
'-y+1/2, -z+1/2, -x'
'y+1/2, -z+1/2, x'
'-y+1/2, z+1/2, x'
'y+1/2, z+1/2, -x'
'-y+1/2, -x+1/2, z'
'y+1/2, x+1/2, z'
'-y+1/2, x+1/2, -z'
'y+1/2, -x+1/2, -z'
'-x+1/2, -z+1/2, y'
'x+1/2, -z+1/2, -y'
'x+1/2, z+1/2, y'
'-x+1/2, z+1/2, -y'
'-z+1/2, -y+1/2, x'
'-z+1/2, y+1/2, -x'
'z+1/2, -y+1/2, -x'
'z+1/2, y+1/2, x'

loop_
_atom_site_label
_atom_site_type_symbol
_atom_site_fract_x
_atom_site_fract_y
_atom_site_fract_z
_atom_site_U_iso_or_equiv
_atom_site_adp_type
_atom_site_occupancy
_atom_site_symmetry_multiplicity
_atom_site_calc_flag
_atom_site_refinement_flags
Cu3 Cu 0.131474(14) 0.086130(19) 0.368526(14) 0.0176(3) Uani 1 2 d S
Cu2 Cu 0.141334(17) 0.0000 0.141334(17) 0.0131(3) Uani 1 4 d S
O1 O 0.12065(8) 0.03440(9) 0.16931(8) 0.0346(9) Uani 1 1 d .
O2 O 0.16000(8) 0.03461(8) 0.20946(8) 0.0291(9) Uani 1 1 d .
O3 O 0.12733(8) 0.08768(8) 0.31795(8) 0.0297(9) Uani 1 1 d .
C1 C 0.11328(11) 0.07034(11) 0.21538(11) 0.0227(12) Uani 1 1 d .
C2 C 0.11961(11) 0.07702(11) 0.24932(11) 0.0216(11) Uani 1 1 d .
H2 H 0.1365 0.0653 0.2605 0.026 Uiso 1 1 calc R
C3 C 0.10097(12) 0.10097(12) 0.26657(16) 0.0226(16) Uani 1 2 d S
C4 C 0.08817(12) 0.08817(12) 0.19881(16) 0.0249(16) Uani 1 2 d S
H4 H 0.0833 0.0833 0.1765 0.030 Uiso 1 2 calc SR
C5 C 0.13292(12) 0.04436(12) 0.19669(12) 0.0214(11) Uani 1 1 d .
C6 C 0.10606(11) 0.10606(11) 0.30346(15) 0.0196(15) Uani 1 2 d S
C7 C 0.09621(13) 0.01919(12) 0.36101(14) 0.0373(14) Uani 1 1 d .
H7A H 0.0901 0.0273 0.3388 0.045 Uiso 1 1 calc R
H7B H 0.0795 0.0273 0.3769 0.045 Uiso 1 1 calc R
C8 C 0.15450(13) 0.01965(17) 0.34550(13) 0.040(2) Uani 1 2 d S
H8A H 0.1765 0.0278 0.3510 0.048 Uiso 0.50 1 d PR
C10 C 0.2238(3) 0.0310(4) 0.2471(4) 0.074(4) Uiso 0.50 1 d P
C9 C 0.2108(5) 0.0000 0.2605(5) 0.065(5) Uiso 0.50 2 d SP
N1 N 0.12971(9) 0.03282(13) 0.37029(9) 0.0238(13) Uani 1 2 d S
N2 N 0.22688(12) 0.0000 0.22688(12) 0.0158(17) Uani 1 4 d S
O4 O 0.10319(19) 0.0000 0.10319(19) 0.092(3) Uiso 1 4 d S
Cu1 Cu 0.188493(17) 0.0000 0.188493(17) 0.0114(3) Uani 1 4 d S
C11 C 0.0982(2) 0.0982(2) 0.4018(2) 0.023(3) Uani 1 6 d S
N3 N 0.08127(13) 0.08127(13) 0.41873(13) 0.0108(19) Uani 1 6 d S

loop_
_atom_site_aniso_label
_atom_site_aniso_U_11
_atom_site_aniso_U_22
_atom_site_aniso_U_33
_atom_site_aniso_U_23
_atom_site_aniso_U_13
_atom_site_aniso_U_12
Cu3 0.0176(4) 0.0177(5) 0.0176(4) -0.0028(2) -0.0027(3) 0.0028(2)
Cu2 0.0125(4) 0.0144(6) 0.0125(4) 0.000 -0.0010(4) 0.000
O1 0.034(2) 0.043(2) 0.027(2) -0.0162(17) -0.0128(17) 0.0221(17)
O2 0.027(2) 0.034(2) 0.0267(19) -0.0128(15) -0.0070(15) 0.0202(16)
O3 0.037(2) 0.037(2) 0.0158(18) -0.0053(15) -0.0060(15) 0.0228(17)
C1 0.024(3) 0.027(3) 0.018(3) -0.002(2) 0.000(2) 0.012(2)
C2 0.026(3) 0.021(3) 0.018(3) -0.001(2) -0.004(2) 0.012(2)
C3 0.027(2) 0.027(2) 0.014(4) -0.005(2) -0.005(2) 0.013(3)
C4 0.032(3) 0.032(3) 0.011(4) -0.003(2) -0.003(2) 0.010(3)
C5 0.024(3) 0.022(3) 0.018(3) 0.001(2) 0.003(2) 0.009(2)
C6 0.022(2) 0.022(2) 0.014(4) -0.001(2) -0.001(2) 0.005(3)
C7 0.027(3) 0.026(3) 0.059(4) -0.002(3) -0.015(3) 0.003(2)
C8 0.054(3) 0.013(4) 0.054(3) 0.000(2) 0.022(4) 0.000(2)
N1 0.027(2) 0.018(3) 0.027(2) -0.0023(18) -0.001(3) 0.0023(18)
N2 0.011(2) 0.025(4) 0.011(2) 0.000 0.001(3) 0.000
Cu1 0.0106(4) 0.0132(6) 0.0106(4) 0.000 -0.0014(4) 0.000
C11 0.023(3) 0.023(3) 0.023(3) -0.015(4) -0.015(4) 0.015(4)
N3 0.0108(19) 0.0108(19) 0.0108(19) 0.002(2) 0.002(2) -0.002(2)

loop_
_atom_type_symbol
_atom_type_description
_atom_type_scat_dispersion_real
_atom_type_scat_dispersion_imag
_atom_type_scat_source
C C 0.0033 0.0016 'International Tables Vol C Tables 4.2.6.8 and 6.1.1.4'
H H 0.0000 0.0000 'International Tables Vol C Tables 4.2.6.8 and 6.1.1.4'
N N 0.0061 0.0033 'International Tables Vol C Tables 4.2.6.8 and 6.1.1.4'
O O 0.0106 0.0060 'International Tables Vol C Tables 4.2.6.8 and 6.1.1.4'
Cu Cu 0.3201 1.2651 'International Tables Vol C Tables 4.2.6.8 and 6.1.1.4'

loop_
_geom_angle_atom_site_label_1
_geom_angle_atom_site_label_2
_geom_angle_atom_site_label_3
_geom_angle
_geom_angle_site_symmetry_1
_geom_angle_site_symmetry_3
C11 Cu3 O3 128.25(12) . 166
C11 Cu3 O3 128.25(12) . .
O3 Cu3 O3 99.30(19) 166 .
C11 Cu3 N1 101.6(3) . .
O3 Cu3 N1 93.48(13) 166 .
O3 Cu3 N1 93.48(13) . .
C11 Cu3 Cu3 48.7(2) . 56
O3 Cu3 Cu3 85.46(9) 166 56
O3 Cu3 Cu3 133.07(10) . 56
N1 Cu3 Cu3 133.07(10) . 56
C11 Cu3 Cu3 48.7(2) . 35
O3 Cu3 Cu3 133.07(10) 166 35
O3 Cu3 Cu3 85.46(9) . 35
N1 Cu3 Cu3 133.07(10) . 35
Cu3 Cu3 Cu3 60.0 56 35
O1 Cu2 O1 89.3(2) 120 22
O1 Cu2 O1 89.4(2) 120 .
O1 Cu2 O1 167.90(19) 22 .
O1 Cu2 O1 167.90(19) 120 99
O1 Cu2 O1 89.4(2) 22 99
O1 Cu2 O1 89.3(2) . 99
O1 Cu2 O4 96.05(10) 120 .
O1 Cu2 O4 96.05(10) 22 .
O1 Cu2 O4 96.05(10) . .
O1 Cu2 O4 96.05(10) 99 .
O1 Cu2 Cu1 83.95(10) 120 .
O1 Cu2 Cu1 83.95(10) 22 .
O1 Cu2 Cu1 83.95(10) . .
O1 Cu2 Cu1 83.95(10) 99 .
O4 Cu2 Cu1 180.0(3) . .
C5 O1 Cu2 123.6(3) . .
C5 O2 Cu1 122.7(3) . .
C6 O3 Cu3 121.9(3) . .
C4 C1 C2 119.3(4) . .
C4 C1 C5 119.5(4) . .
C2 C1 C5 121.2(4) . .
C3 C2 C1 120.7(4) . .
C3 C2 H2 119.6 . .
C1 C2 H2 119.6 . .
C2 C3 C2 119.3(6) 110 .
C2 C3 C6 120.4(3) 110 .
C2 C3 C6 120.4(3) . .
C1 C4 C1 120.5(6) . 110
C1 C4 H4 119.7 . .
C1 C4 H4 119.7 110 .
O2 C5 O1 126.0(4) . .
O2 C5 C1 117.5(4) . .
O1 C5 C1 116.5(4) . .
O3 C6 O3 124.9(6) . 110
O3 C6 C3 117.5(3) . .
O3 C6 C3 117.5(3) 110 .
N1 C7 C7 111.4(3) . 99
N1 C7 H7A 109.3 . .
C7 C7 H7A 109.3 99 .
N1 C7 H7B 109.3 . .
C7 C7 H7B 109.3 99 .
H7A C7 H7B 108.0 . .
N1 C8 C8 110.6(3) . 99
N1 C8 H8A 109.7 . .
C8 C8 H8A 109.6 99 .
C10 C10 C9 121.1(9) 120 .
C10 C10 N2 63.7(5) 120 .
C9 C10 N2 61.1(9) . .
C10 C10 C10 90.000(6) 120 166
C9 C10 C10 89.4(9) . 166
N2 C10 C10 109.0(6) . 166
C10 C9 C10 117.9(18) 99 .
C10 C9 N2 60.7(9) 99 .
C10 C9 N2 60.7(9) . .
C10 C9 C9 90.6(9) 99 166
C10 C9 C9 90.6(9) . 166
N2 C9 C9 109.5(8) . 166
C7 N1 C7 108.2(6) . 166
C7 N1 C8 107.5(4) . .
C7 N1 C8 107.5(4) 166 .
C7 N1 Cu3 112.7(3) . .
C7 N1 Cu3 112.7(3) 166 .
C8 N1 Cu3 107.9(4) . .
C10 N2 C10 52.7(10) . 120
C10 N2 C10 142.0(12) . 22
C10 N2 C10 113.2(11) 120 22
C10 N2 C10 113.2(11) . 99
C10 N2 C10 142.0(12) 120 99
C10 N2 C10 52.7(10) 22 99
C10 N2 C9 108.0(7) . 22
C10 N2 C9 58.2(6) 120 22
C10 N2 C9 58.2(6) 22 22
C10 N2 C9 108.0(7) 99 22
C10 N2 C9 58.2(6) . .
C10 N2 C9 108.0(7) 120 .
C10 N2 C9 108.0(7) 22 .
C10 N2 C9 58.2(6) 99 .
C9 N2 C9 141.0(16) 22 .
C10 N2 Cu1 109.0(6) . .
C10 N2 Cu1 109.0(6) 120 .
C10 N2 Cu1 109.0(6) 22 .
C10 N2 Cu1 109.0(6) 99 .
C9 N2 Cu1 109.5(8) 22 .
C9 N2 Cu1 109.5(8) . .
O2 Cu1 O2 88.7(2) 22 120
O2 Cu1 O2 167.66(19) 22 .
O2 Cu1 O2 89.9(2) 120 .
O2 Cu1 O2 89.9(2) 22 99
O2 Cu1 O2 167.66(19) 120 99
O2 Cu1 O2 88.7(2) . 99
O2 Cu1 N2 96.17(9) 22 .
O2 Cu1 N2 96.17(9) 120 .
O2 Cu1 N2 96.17(9) . .
O2 Cu1 N2 96.17(9) 99 .
O2 Cu1 Cu2 83.83(9) 22 .
O2 Cu1 Cu2 83.83(9) 120 .
O2 Cu1 Cu2 83.83(9) . .
O2 Cu1 Cu2 83.83(9) 99 .
N2 Cu1 Cu2 180.00(19) . .
N3 C11 Cu3 130.4(3) . 56
N3 C11 Cu3 130.4(3) . 35
Cu3 C11 Cu3 82.5(5) 56 35
N3 C11 Cu3 130.4(3) . .
Cu3 C11 Cu3 82.5(5) 56 .
Cu3 C11 Cu3 82.5(5) 35 .

loop_
_geom_bond_atom_site_label_1
_geom_bond_atom_site_label_2
_geom_bond_distance
_geom_bond_site_symmetry_2
Cu3 C11 1.934(9) .
Cu3 O3 2.020(3) 166
Cu3 O3 2.020(3) .
Cu3 N1 2.123(5) .
Cu3 Cu3 2.5511(13) 56
Cu3 Cu3 2.5511(13) 35
Cu2 O1 1.947(3) 120
Cu2 O1 1.947(3) 22
Cu2 O1 1.947(3) .
Cu2 O1 1.947(3) 99
Cu2 O4 2.146(11) .
Cu2 Cu1 2.6533(13) .
O1 C5 1.258(6) .
O2 C5 1.253(5) .
O2 Cu1 1.969(3) .
O3 C6 1.258(4) .
C1 C4 1.391(5) .
C1 C2 1.399(6) .
C1 C5 1.494(6) .
C2 C3 1.389(5) .
C2 H2 0.9300 .
C3 C2 1.389(5) 110
C3 C6 1.495(9) .
C4 C1 1.391(5) 110
C4 H4 0.9300 .
C6 O3 1.258(4) 110
C7 N1 1.485(6) .
C7 C7 1.527(9) 99
C7 H7A 0.9700 .
C7 H7B 0.9700 .
C8 N1 1.490(9) .
C8 C8 1.564(14) 99
C8 H8A 0.9584 .
C10 C10 1.31(3) 120
C10 C9 1.440(17) .
C10 N2 1.477(14) .
C10 C10 1.64(3) 166
C9 C10 1.440(17) 99
C9 N2 1.48(2) .
C9 C9 1.61(4) 166
N1 C7 1.485(6) 166
N2 C10 1.477(14) 120
N2 C10 1.477(14) 22
N2 C10 1.477(14) 99
N2 C9 1.48(2) 22
N2 Cu1 2.159(7) .
Cu1 O2 1.969(3) 22
Cu1 O2 1.969(3) 120
Cu1 O2 1.969(3) 99
C11 N3 1.164(15) .
C11 Cu3 1.934(9) 56
C11 Cu3 1.934(9) 35
